data_2210265
loop_
_publ_author_name
'Wang, Qing'
'Fang, Xiao-Niu'

_publ_section_title
;
 Azido{2,4-dichloro-6-[2-(diethylamino)ethyliminomethyl]phenolato}zinc(II)
;
_journal_coeditor_code HG2078
_journal_issue 9
_journal_name_full 'Acta Crystallographica Section E'
_journal_page_first m2043
_journal_page_last m2044
_journal_paper_doi 10.1107/S1600536806029291
_journal_volume 62
_journal_year 2006
_chemical_formula_iupac '[Zn (C13 H17 Cl2 N2 O) (N3)]'
_chemical_formula_moiety 'C13 H17 Cl2 N5 O Zn'
_chemical_formula_sum 'C13 H17 Cl2 N5 O Zn'
_chemical_formula_weight 395.59
_chemical_name_systematic
;
Azido{2,4-dichloro-6-[2-(diethylamino)ethyliminomethyl]phenolato}zinc(II)
;
_space_group_IT_number 14
_symmetry_cell_setting monoclinic
_symmetry_space_group_name_Hall '-P 2ybc'
_symmetry_space_group_name_H-M 'P 1 21/c 1'
_atom_sites_solution_hydrogens geom
_atom_sites_solution_primary direct
_atom_sites_solution_secondary difmap
_cell_angle_alpha 90.00
_cell_angle_beta 99.31(2)
_cell_angle_gamma 90.00
_cell_formula_units_Z 4
_cell_length_a 10.7550(10)
_cell_length_b 11.5440(10)
_cell_length_c 13.2290(10)
_cell_measurement_reflns_used 4409
_cell_measurement_temperature 293(2)
_cell_measurement_theta_max 26.89
_cell_measurement_theta_min 2.35
_cell_volume 1620.8(3)
_computing_cell_refinement 'SAINT (Bruker, 2000)'
_computing_data_collection 'SMART (Bruker, 2000)'
_computing_data_reduction SAINT
_computing_molecular_graphics SHELXTL
_computing_publication_material SHELXTL
_computing_structure_refinement SHELXTL
_computing_structure_solution 'SHELXTL (Bruker, 2000)'
_diffrn_ambient_temperature 293(2)
_diffrn_measured_fraction_theta_full 0.997
_diffrn_measured_fraction_theta_max 0.997
_diffrn_measurement_device_type 'Bruker SMART CCD area-detector'
_diffrn_measurement_method '\f scans, and \w scans with \k offsets'
_diffrn_radiation_monochromator graphite
_diffrn_radiation_source 'fine-focus sealed tube'
_diffrn_radiation_type MoK\a
_diffrn_radiation_wavelength 0.71073
_diffrn_reflns_av_R_equivalents 0.0319
_diffrn_reflns_av_sigmaI/netI 0.0307
_diffrn_reflns_limit_h_max 13
_diffrn_reflns_limit_h_min -13
_diffrn_reflns_limit_k_max 14
_diffrn_reflns_limit_k_min -14
_diffrn_reflns_limit_l_max 16
_diffrn_reflns_limit_l_min -16
_diffrn_reflns_number 12003
_diffrn_reflns_theta_full 26.00
_diffrn_reflns_theta_max 26.00
_diffrn_reflns_theta_min 1.92
_diffrn_standards_decay_% 0
_diffrn_standards_number 0
_exptl_absorpt_coefficient_mu 1.853
_exptl_absorpt_correction_T_max 0.5473
_exptl_absorpt_correction_T_min 0.4894
_exptl_absorpt_correction_type multi-scan
_exptl_absorpt_process_details '(SADABS; Bruker, 2000)'
_exptl_crystal_colour colourless
_exptl_crystal_density_diffrn 1.621
_exptl_crystal_density_method 'not measured'
_exptl_crystal_description block
_exptl_crystal_F_000 808
_exptl_crystal_size_max 0.45
_exptl_crystal_size_mid 0.41
_exptl_crystal_size_min 0.37
_refine_diff_density_max 0.757
_refine_diff_density_min -0.281
_refine_ls_extinction_method none
_refine_ls_goodness_of_fit_ref 1.045
_refine_ls_hydrogen_treatment constr
_refine_ls_matrix_type full
_refine_ls_number_parameters 201
_refine_ls_number_reflns 3180
_refine_ls_number_restraints 0
_refine_ls_restrained_S_all 1.045
_refine_ls_R_factor_all 0.0464
_refine_ls_R_factor_gt 0.0387
_refine_ls_shift/su_max 0.000
_refine_ls_shift/su_mean 0.000
_refine_ls_structure_factor_coef Fsqd
_refine_ls_weighting_details 'calc w=1/[\s^2^(Fo^2^)+(0.0617P)^2^+0.7826P] where P=(Fo^2^+2Fc^2^)/3'
_refine_ls_weighting_scheme calc
_refine_ls_wR_factor_gt 0.1004
_refine_ls_wR_factor_ref 0.1055
_reflns_number_gt 2727
_reflns_number_total 3180
_reflns_threshold_expression I>2\s(I)
_cod_data_source_file hg2078.cif
_cod_data_source_block I
_cod_original_sg_symbol_H-M 'P 21/c'
_cod_database_code 2210265
_cod_database_fobs_code 2210265

loop_
_symmetry_equiv_pos_as_xyz
'x, y, z'
'-x, y+1/2, -z+1/2'
'-x, -y, -z'
'x, -y-1/2, z-1/2'

loop_
_atom_site_type_symbol
_atom_site_label
_atom_site_fract_x
_atom_site_fract_y
_atom_site_fract_z
_atom_site_U_iso_or_equiv
_atom_site_adp_type
_atom_site_calc_flag
_atom_site_refinement_flags
_atom_site_occupancy
Zn Zn1 -0.04614(3) 0.67369(3) 0.11162(2) 0.03621(14) Uani d . 1
Cl Cl1 0.29278(7) 0.76515(7) 0.37895(6) 0.0461(2) Uani d . 1
Cl Cl2 0.49261(8) 1.05510(8) 0.13108(7) 0.0563(2) Uani d . 1
O O1 0.09521(19) 0.72987(16) 0.20322(14) 0.0369(4) Uani d . 1
N N1 -0.0158(2) 0.7745(2) 0.00068(17) 0.0349(5) Uani d . 1
N N2 -0.2139(2) 0.6358(2) 0.01627(18) 0.0351(5) Uani d . 1
N N3 -0.0653(3) 0.5397(2) 0.1979(2) 0.0499(7) Uani d . 1
N N4 0.0210(3) 0.4988(2) 0.25488(18) 0.0400(6) Uani d . 1
N N5 0.0998(3) 0.4553(3) 0.3116(2) 0.0576(8) Uani d . 1
C C1 0.1791(3) 0.8038(2) 0.1831(2) 0.0313(6) Uani d . 1
C C2 0.2844(3) 0.8297(2) 0.2590(2) 0.0340(6) Uani d . 1
C C3 0.3791(3) 0.9040(2) 0.2431(2) 0.0389(6) Uani d . 1
H H3 0.4471 0.9174 0.2948 0.047 Uiso calc R 1
C C4 0.3721(3) 0.9591(2) 0.1487(2) 0.0403(7) Uani d . 1
C C5 0.2730(3) 0.9398(2) 0.0726(2) 0.0384(6) Uani d . 1
H H5 0.2691 0.9777 0.0101 0.046 Uiso calc R 1
C C6 0.1760(3) 0.8625(2) 0.0879(2) 0.0329(6) Uani d . 1
C C7 0.0758(3) 0.8455(2) 0.0026(2) 0.0357(6) Uani d . 1
H H7 0.0780 0.8899 -0.0558 0.043 Uiso calc R 1
C C8 -0.1111(3) 0.7652(3) -0.0926(2) 0.0449(7) Uani d . 1
H H8A -0.0871 0.7059 -0.1377 0.054 Uiso calc R 1
H H8B -0.1192 0.8384 -0.1292 0.054 Uiso calc R 1
C C9 -0.2337(3) 0.7337(3) -0.0582(2) 0.0430(7) Uani d . 1
H H9A -0.2663 0.8004 -0.0262 0.052 Uiso calc R 1
H H9B -0.2951 0.7116 -0.1170 0.052 Uiso calc R 1
C C10 -0.3228(3) 0.6238(3) 0.0721(3) 0.0471(7) Uani d . 1
H H10A -0.3129 0.5530 0.1119 0.056 Uiso calc R 1
H H10B -0.3993 0.6167 0.0224 0.056 Uiso calc R 1
C C11 -0.3377(4) 0.7238(4) 0.1427(3) 0.0680(11) Uani d . 1
H H11A -0.2583 0.7395 0.1851 0.102 Uiso calc R 1
H H11B -0.3990 0.7041 0.1852 0.102 Uiso calc R 1
H H11C -0.3652 0.7912 0.1028 0.102 Uiso calc R 1
C C12 -0.1912(3) 0.5234(3) -0.0346(2) 0.0446(7) Uani d . 1
H H12A -0.1729 0.4646 0.0181 0.053 Uiso calc R 1
H H12B -0.1166 0.5320 -0.0664 0.053 Uiso calc R 1
C C13 -0.2976(3) 0.4794(3) -0.1152(3) 0.0636(10) Uani d . 1
H H13A -0.3712 0.4663 -0.0843 0.095 Uiso calc R 1
H H13B -0.2726 0.4082 -0.1435 0.095 Uiso calc R 1
H H13C -0.3162 0.5360 -0.1687 0.095 Uiso calc R 1

loop_
_atom_site_aniso_label
_atom_site_aniso_U_11
_atom_site_aniso_U_22
_atom_site_aniso_U_33
_atom_site_aniso_U_12
_atom_site_aniso_U_13
_atom_site_aniso_U_23
Zn1 0.0418(2) 0.0375(2) 0.0294(2) -0.00496(14) 0.00586(14) 0.00330(13)
Cl1 0.0504(5) 0.0538(5) 0.0328(4) 0.0023(3) 0.0032(3) 0.0071(3)
Cl2 0.0503(5) 0.0596(5) 0.0600(5) -0.0209(4) 0.0116(4) 0.0023(4)
O1 0.0420(11) 0.0393(11) 0.0286(10) -0.0089(9) 0.0033(8) 0.0037(8)
N1 0.0420(14) 0.0395(12) 0.0232(11) -0.0059(10) 0.0055(9) 0.0020(9)
N2 0.0358(13) 0.0353(12) 0.0340(12) 0.0000(10) 0.0054(10) 0.0021(10)
N3 0.0541(17) 0.0491(15) 0.0439(15) -0.0130(13) -0.0003(13) 0.0159(12)
N4 0.0572(16) 0.0348(13) 0.0295(12) -0.0083(12) 0.0115(12) -0.0025(10)
N5 0.072(2) 0.0524(17) 0.0458(16) 0.0059(15) 0.0016(15) 0.0083(13)
C1 0.0375(15) 0.0279(13) 0.0301(14) 0.0011(11) 0.0097(11) -0.0020(10)
C2 0.0392(16) 0.0350(14) 0.0283(14) 0.0048(11) 0.0068(11) -0.0007(11)
C3 0.0361(15) 0.0408(15) 0.0399(16) -0.0006(12) 0.0060(12) -0.0063(12)
C4 0.0411(16) 0.0361(15) 0.0461(17) -0.0070(12) 0.0148(13) -0.0028(12)
C5 0.0463(17) 0.0376(15) 0.0333(15) -0.0059(13) 0.0126(12) 0.0014(12)
C6 0.0388(15) 0.0309(13) 0.0303(14) -0.0019(11) 0.0094(11) -0.0019(11)
C7 0.0452(17) 0.0374(14) 0.0265(14) -0.0009(12) 0.0114(12) 0.0040(11)
C8 0.0532(19) 0.0535(18) 0.0261(14) -0.0085(15) 0.0005(13) 0.0068(13)
C9 0.0451(18) 0.0434(17) 0.0383(17) 0.0002(13) 0.0000(13) 0.0081(13)
C10 0.0412(17) 0.0568(19) 0.0456(18) -0.0050(14) 0.0140(14) -0.0013(15)
C11 0.068(3) 0.082(3) 0.059(2) 0.001(2) 0.027(2) -0.014(2)
C12 0.0425(17) 0.0433(16) 0.0463(18) 0.0035(13) 0.0026(13) -0.0084(13)
C13 0.055(2) 0.063(2) 0.067(2) 0.0061(17) -0.0048(18) -0.0296(19)

loop_
_atom_type_symbol
_atom_type_description
_atom_type_scat_dispersion_real
_atom_type_scat_dispersion_imag
_atom_type_scat_source
C C 0.0033 0.0016 'International Tables Vol C Tables 4.2.6.8 and 6.1.1.4'
H H 0.0000 0.0000 'International Tables Vol C Tables 4.2.6.8 and 6.1.1.4'
N N 0.0061 0.0033 'International Tables Vol C Tables 4.2.6.8 and 6.1.1.4'
O O 0.0106 0.0060 'International Tables Vol C Tables 4.2.6.8 and 6.1.1.4'
Cl Cl 0.1484 0.1585 'International Tables Vol C Tables 4.2.6.8 and 6.1.1.4'
Zn Zn 0.2839 1.4301 'International Tables Vol C Tables 4.2.6.8 and 6.1.1.4'

loop_
_geom_angle_atom_site_label_1
_geom_angle_atom_site_label_2
_geom_angle_atom_site_label_3
_geom_angle
_geom_angle_publ_flag
O1 Zn1 N1 93.60(9) yes
O1 Zn1 N3 92.68(10) yes
N1 Zn1 N3 164.36(11) yes
O1 Zn1 N2 171.21(9) yes
N1 Zn1 N2 84.41(10) yes
N3 Zn1 N2 91.43(10) yes
C1 O1 Zn1 127.17(17) no
C7 N1 C8 119.4(2) no
C7 N1 Zn1 126.3(2) no
C8 N1 Zn1 114.22(18) no
C10 N2 C9 111.0(2) no
C10 N2 C12 109.9(2) no
C9 N2 C12 112.1(2) no
C10 N2 Zn1 113.26(19) no
C9 N2 Zn1 105.02(18) no
C12 N2 Zn1 105.45(17) no
N4 N3 Zn1 122.5(2) no
N5 N4 N3 176.4(3) no
O1 C1 C2 119.6(2) no
O1 C1 C6 125.0(3) no
C2 C1 C6 115.3(2) no
C3 C2 C1 123.3(3) no
C3 C2 Cl1 118.5(2) no
C1 C2 Cl1 118.2(2) no
C2 C3 C4 119.3(3) no
C2 C3 H3 120.3 no
C4 C3 H3 120.3 no
C5 C4 C3 120.7(3) no
C5 C4 Cl2 120.9(2) no
C3 C4 Cl2 118.4(2) no
C4 C5 C6 120.4(3) no
C4 C5 H5 119.8 no
C6 C5 H5 119.8 no
C5 C6 C1 120.9(3) no
C5 C6 C7 116.7(2) no
C1 C6 C7 122.4(2) no
N1 C7 C6 125.3(3) no
N1 C7 H7 117.3 no
C6 C7 H7 117.3 no
N1 C8 C9 106.7(2) no
N1 C8 H8A 110.4 no
C9 C8 H8A 110.4 no
N1 C8 H8B 110.4 no
C9 C8 H8B 110.4 no
H8A C8 H8B 108.6 no
N2 C9 C8 110.1(2) no
N2 C9 H9A 109.6 no
C8 C9 H9A 109.6 no
N2 C9 H9B 109.6 no
C8 C9 H9B 109.6 no
H9A C9 H9B 108.2 no
N2 C10 C11 114.0(3) no
N2 C10 H10A 108.8 no
C11 C10 H10A 108.8 no
N2 C10 H10B 108.8 no
C11 C10 H10B 108.8 no
H10A C10 H10B 107.6 no
C10 C11 H11A 109.5 no
C10 C11 H11B 109.5 no
H11A C11 H11B 109.5 no
C10 C11 H11C 109.5 no
H11A C11 H11C 109.5 no
H11B C11 H11C 109.5 no
N2 C12 C13 116.4(3) no
N2 C12 H12A 108.2 no
C13 C12 H12A 108.2 no
N2 C12 H12B 108.2 no
C13 C12 H12B 108.2 no
H12A C12 H12B 107.3 no
C12 C13 H13A 109.5 no
C12 C13 H13B 109.5 no
H13A C13 H13B 109.5 no
C12 C13 H13C 109.5 no
H13A C13 H13C 109.5 no
H13B C13 H13C 109.5 no

loop_
_geom_bond_atom_site_label_1
_geom_bond_atom_site_label_2
_geom_bond_distance
_geom_bond_publ_flag
Zn1 O1 1.898(2) yes
Zn1 N1 1.941(2) yes
Zn1 N3 1.953(2) yes
Zn1 N2 2.074(2) yes
Cl1 C2 1.742(3) no
Cl2 C4 1.749(3) no
O1 C1 1.301(3) no
N1 C7 1.279(4) no
N1 C8 1.475(4) no
N2 C10 1.488(4) no
N2 C9 1.492(4) no
N2 C12 1.500(4) no
N3 N4 1.194(4) no
N4 N5 1.152(4) no
C1 C2 1.418(4) no
C1 C6 1.425(4) no
C2 C3 1.374(4) no
C3 C4 1.393(4) no
C3 H3 0.9300 no
C4 C5 1.361(4) no
C5 C6 1.413(4) no
C5 H5 0.9300 no
C6 C7 1.442(4) no
C7 H7 0.9300 no
C8 C9 1.508(4) no
C8 H8A 0.9700 no
C8 H8B 0.9700 no
C9 H9A 0.9700 no
C9 H9B 0.9700 no
C10 C11 1.509(5) no
C10 H10A 0.9700 no
C10 H10B 0.9700 no
C11 H11A 0.9600 no
C11 H11B 0.9600 no
C11 H11C 0.9600 no
C12 C13 1.519(4) no
C12 H12A 0.9700 no
C12 H12B 0.9700 no
C13 H13A 0.9600 no
C13 H13B 0.9600 no
C13 H13C 0.9600 no
